data_4118234
loop_
_publ_author_name
'Daniel H. Paull'
'Chao Fang'
'James R. Donald'
'Andrew D. Pansick'
'Stephen F. Martin'

_publ_section_title
;
 Bifunctional Catalyst Promotes Highly Enantioselective
 Bromolactonizations To Generate Stereogenic C-Br Bonds
;
_journal_name_full 'Journal of the American Chemical Society'
_journal_page_first 11128
_journal_page_last 11131
_journal_paper_doi 10.1021/ja305117m
_journal_volume 134
_journal_year 2012
_chemical_absolute_configuration ad
_chemical_formula_moiety 'C7 H7 Br O2'
_chemical_formula_sum 'C7 H7 Br O2'
_chemical_formula_weight 203.04
_chemical_name_systematic
;
 ?
;
_space_group_IT_number 4
_symmetry_cell_setting monoclinic
_symmetry_space_group_name_Hall 'P 2yb'
_symmetry_space_group_name_H-M 'P 1 21 1'
_atom_sites_solution_hydrogens geom
_atom_sites_solution_primary direct
_atom_sites_solution_secondary difmap
_audit_creation_method SHELXL-97
_cell_angle_alpha 90.00
_cell_angle_beta 92.180(4)
_cell_angle_gamma 90.00
_cell_formula_units_Z 2
_cell_length_a 7.2049(12)
_cell_length_b 5.3099(10)
_cell_length_c 9.434(2)
_cell_measurement_reflns_used 7719
_cell_measurement_temperature 100(2)
_cell_measurement_theta_max 27.5
_cell_measurement_theta_min 3.0
_cell_volume 360.66(12)
_computing_cell_refinement 'CrystalClear (Rigaku Inc., 2008)'
_computing_data_collection 'CrystalClear (Rigaku Inc., 2008)'
_computing_data_reduction 'CrystalClear (Rigaku Inc., 2008)'
_computing_molecular_graphics 'XP SHELXTL/PC, Siemens Analytical'
_computing_structure_refinement 'XL SHELXTL/PC, Siemens Analytical'
_computing_structure_solution
;

SIR97 - Altomare A., Burla M.C., Camalli M., Cascarano G.L., Giacovazzo C., 
Guagliardi A., Moliterni A.G.G., Polidori G.,Spagna R.
;
_diffrn_ambient_temperature 100(2)
_diffrn_measured_fraction_theta_full 0.998
_diffrn_measured_fraction_theta_max 0.998
_diffrn_measurement_device_type 'Rigaku AFC-12 with Saturn 724+ CCD'
_diffrn_measurement_method \w-scans
_diffrn_radiation_monochromator graphite
_diffrn_radiation_source 'fine-focus sealed tube'
_diffrn_radiation_type MoK\a
_diffrn_radiation_wavelength 0.71075
_diffrn_reflns_av_R_equivalents 0.0492
_diffrn_reflns_av_sigmaI/netI 0.0366
_diffrn_reflns_limit_h_max 9
_diffrn_reflns_limit_h_min -9
_diffrn_reflns_limit_k_max 6
_diffrn_reflns_limit_k_min -6
_diffrn_reflns_limit_l_max 12
_diffrn_reflns_limit_l_min -12
_diffrn_reflns_number 7699
_diffrn_reflns_theta_full 27.45
_diffrn_reflns_theta_max 27.45
_diffrn_reflns_theta_min 3.49
_exptl_absorpt_coefficient_mu 5.629
_exptl_absorpt_correction_T_max 1.00
_exptl_absorpt_correction_T_min 0.431
_exptl_absorpt_correction_type multi-scan
_exptl_absorpt_process_details
;
Abscor. T. Higashi (2001). The Rigaku Corporation, Tokyo, Japan.
;
_exptl_crystal_colour colorless
_exptl_crystal_density_diffrn 1.870
_exptl_crystal_description laths
_exptl_crystal_F_000 200
_exptl_crystal_size_max 0.52
_exptl_crystal_size_mid 0.10
_exptl_crystal_size_min 0.04
_refine_diff_density_max 0.358
_refine_diff_density_min -0.246
_refine_diff_density_rms 0.060
_refine_ls_abs_structure_details 'Flack H D (1983), Acta Cryst. A39, 876-881'
_refine_ls_abs_structure_Flack 0.022(11)
_refine_ls_extinction_method none
_refine_ls_goodness_of_fit_ref 1.067
_refine_ls_hydrogen_treatment constr
_refine_ls_matrix_type full
_refine_ls_number_parameters 92
_refine_ls_number_reflns 1640
_refine_ls_number_restraints 1
_refine_ls_restrained_S_all 1.067
_refine_ls_R_factor_all 0.0187
_refine_ls_R_factor_gt 0.0186
_refine_ls_shift/su_max 0.004
_refine_ls_shift/su_mean 0.001
_refine_ls_structure_factor_coef Fsqd
_refine_ls_weighting_details 'calc w=1/[\s^2^(Fo^2^)+(0.0213P)^2^+0.0384P] where P=(Fo^2^+2Fc^2^)/3'
_refine_ls_weighting_scheme calc
_refine_ls_wR_factor_gt 0.0496
_refine_ls_wR_factor_ref 0.0497
_reflns_number_gt 1624
_reflns_number_total 1640
_reflns_threshold_expression >2sigma(I)
_cod_data_source_file ja305117m_si_003.cif
_cod_data_source_block shelxl
_cod_database_code 4118234

loop_
_symmetry_equiv_pos_as_xyz
'x, y, z'
'-x, y+1/2, -z'

loop_
_atom_site_label
_atom_site_type_symbol
_atom_site_fract_x
_atom_site_fract_y
_atom_site_fract_z
_atom_site_U_iso_or_equiv
_atom_site_adp_type
_atom_site_occupancy
_atom_site_symmetry_multiplicity
_atom_site_calc_flag
_atom_site_refinement_flags
C1 C 0.5335(3) 0.6527(4) 0.8149(2) 0.0166(5) Uani 1 1 d .
C2 C 0.2830(3) 0.7992(4) 0.8700(2) 0.0156(4) Uani 1 1 d .
H2 H 0.2655 0.8826 0.9636 0.019 Uiso 1 1 calc R
C3 C 0.1021(3) 0.7606(4) 0.7862(2) 0.0151(4) Uani 1 1 d .
H3 H 0.0300 0.6223 0.8304 0.018 Uiso 1 1 calc R
C4 C 0.1303(3) 0.6981(4) 0.6311(2) 0.0192(4) Uani 1 1 d .
H4A H 0.1757 0.5227 0.6240 0.023 Uiso 1 1 calc R
H4B H 0.0093 0.7087 0.5781 0.023 Uiso 1 1 calc R
C5 C 0.2653(3) 0.8706(4) 0.5642(2) 0.0194(5) Uani 1 1 d .
H5 H 0.2475 0.9101 0.4664 0.023 Uiso 1 1 calc R
C6 C 0.4085(3) 0.9706(4) 0.6357(2) 0.0183(4) Uani 1 1 d .
H6 H 0.4890 1.0822 0.5888 0.022 Uiso 1 1 calc R
C7 C 0.4464(3) 0.9111(5) 0.7896(2) 0.0152(4) Uani 1 1 d .
H7 H 0.5128 1.0493 0.8427 0.018 Uiso 1 1 calc R
O1 O 0.38561(18) 0.5537(5) 0.88359(14) 0.0191(4) Uani 1 1 d .
O2 O 0.67288(19) 0.5425(4) 0.78987(14) 0.0215(4) Uani 1 1 d .
Br1 Br -0.03541(2) 1.07963(9) 0.800553(16) 0.01937(8) Uani 1 1 d .

loop_
_atom_site_aniso_label
_atom_site_aniso_U_11
_atom_site_aniso_U_22
_atom_site_aniso_U_33
_atom_site_aniso_U_23
_atom_site_aniso_U_13
_atom_site_aniso_U_12
C1 0.0184(10) 0.0210(13) 0.0101(9) 0.0002(7) -0.0032(7) 0.0002(8)
C2 0.0160(10) 0.0183(11) 0.0125(9) -0.0002(8) 0.0025(7) 0.0023(8)
C3 0.0124(9) 0.0106(9) 0.0224(10) -0.0012(8) 0.0024(7) 0.0016(8)
C4 0.0172(10) 0.0202(11) 0.0199(10) -0.0058(8) -0.0047(8) 0.0032(9)
C5 0.0237(11) 0.0220(11) 0.0127(9) 0.0026(8) 0.0018(8) 0.0103(9)
C6 0.0180(10) 0.0184(10) 0.0190(10) 0.0070(8) 0.0075(7) 0.0029(8)
C7 0.0125(10) 0.0156(12) 0.0176(10) -0.0015(7) -0.0002(8) -0.0005(7)
O1 0.0174(6) 0.0204(10) 0.0193(6) 0.0065(7) 0.0003(5) 0.0027(8)
O2 0.0164(7) 0.0265(12) 0.0213(6) -0.0002(7) -0.0008(5) 0.0055(8)
Br1 0.01709(11) 0.01526(11) 0.02615(11) -0.00034(10) 0.00609(7) 0.00246(11)

loop_
_atom_type_symbol
_atom_type_description
_atom_type_scat_dispersion_real
_atom_type_scat_dispersion_imag
_atom_type_scat_source
C C 0.0033 0.0016 'International Tables Vol C Tables 4.2.6.8 and 6.1.1.4'
H H 0.0000 0.0000 'International Tables Vol C Tables 4.2.6.8 and 6.1.1.4'
O O 0.0106 0.0060 'International Tables Vol C Tables 4.2.6.8 and 6.1.1.4'
Br Br -0.2901 2.4595 'International Tables Vol C Tables 4.2.6.8 and 6.1.1.4'

loop_
_geom_angle_atom_site_label_1
_geom_angle_atom_site_label_2
_geom_angle_atom_site_label_3
_geom_angle
O2 C1 O1 125.4(2)
O2 C1 C7 139.0(2)
O1 C1 C7 95.51(19)
O1 C2 C3 109.79(16)
O1 C2 C7 89.64(15)
C3 C2 C7 116.94(17)
O1 C2 H2 112.8
C3 C2 H2 112.8
C7 C2 H2 112.8
C2 C3 C4 112.89(17)
C2 C3 Br1 105.84(14)
C4 C3 Br1 109.87(14)
C2 C3 H3 109.4
C4 C3 H3 109.4
Br1 C3 H3 109.4
C5 C4 C3 112.65(18)
C5 C4 H4A 109.1
C3 C4 H4A 109.1
C5 C4 H4B 109.1
C3 C4 H4B 109.1
H4A C4 H4B 107.8
C6 C5 C4 122.62(18)
C6 C5 H5 118.7
C4 C5 H5 118.7
C5 C6 C7 121.2(2)
C5 C6 H6 119.4
C7 C6 H6 119.4
C6 C7 C1 113.57(18)
C6 C7 C2 116.28(16)
C1 C7 C2 83.92(17)
C6 C7 H7 113.3
C1 C7 H7 113.3
C2 C7 H7 113.3
C1 O1 C2 90.90(18)

loop_
_geom_bond_atom_site_label_1
_geom_bond_atom_site_label_2
_geom_bond_distance
C1 O2 1.193(3)
C1 O1 1.373(3)
C1 C7 1.524(3)
C2 O1 1.502(3)
C2 C3 1.512(3)
C2 C7 1.543(3)
C2 H2 1.0000
C3 C4 1.521(3)
C3 Br1 1.970(2)
C3 H3 1.0000
C4 C5 1.493(3)
C4 H4A 0.9900
C4 H4B 0.9900
C5 C6 1.323(3)
C5 H5 0.9500
C6 C7 1.501(3)
C6 H6 0.9500
C7 H7 1.0000

loop_
_geom_torsion_atom_site_label_1
_geom_torsion_atom_site_label_2
_geom_torsion_atom_site_label_3
_geom_torsion_atom_site_label_4
_geom_torsion
O1 C2 C3 C4 -68.2(2)
C7 C2 C3 C4 31.9(3)
O1 C2 C3 Br1 171.62(12)
C7 C2 C3 Br1 -88.29(19)
C2 C3 C4 C5 -47.5(2)
Br1 C3 C4 C5 70.34(19)
C3 C4 C5 C6 32.5(3)
C4 C5 C6 C7 1.3(3)
C5 C6 C7 C1 76.8(3)
C5 C6 C7 C2 -18.2(3)
O2 C1 C7 C6 63.6(3)
O1 C1 C7 C6 -114.83(18)
O2 C1 C7 C2 179.7(3)
O1 C1 C7 C2 1.23(14)
O1 C2 C7 C6 112.2(2)
C3 C2 C7 C6 0.1(3)
O1 C2 C7 C1 -1.12(13)
C3 C2 C7 C1 -113.24(18)
O2 C1 O1 C2 -180.0(2)
C7 C1 O1 C2 -1.25(14)
C3 C2 O1 C1 119.87(17)
C7 C2 O1 C1 1.23(14)
